data_4134979
loop_
_publ_author_name
'Asada, Takahiro'
'Hoshimoto, Yoichi'
'Ogoshi, Sensuke'

_publ_section_title
;
 Rotation-Triggered Transmetalation on a Heterobimetallic Cu/Al
 <i>N</i>-Phosphine-Oxide-Substituted Imidazolylidene Complex.
;
_journal_issue 21
_journal_name_full 'Journal of the American Chemical Society'
_journal_page_first 9772
_journal_page_last 9784
_journal_paper_doi 10.1021/jacs.0c03252
_journal_volume 142
_journal_year 2020
_chemical_formula_moiety 'C41 H37 Al F15 N2 O P, C3 H3'
_chemical_formula_sum 'C44 H40 Al F15 N2 O P'
_chemical_formula_weight 955.75
_space_group_crystal_system monoclinic
_space_group_IT_number 14
_space_group_name_Hall '-P 2yn'
_space_group_name_H-M_alt 'P 1 21/n 1'
_symmetry_Int_Tables_number 14
_atom_sites_solution_primary dual
_audit_creation_date 2019-04-23
_audit_creation_method
;
Olex2 1.2
(compiled 2018.05.29 svn.r3508 for OlexSys, GUI svn.r5506)
;
_cell_angle_alpha 90
_cell_angle_beta 103.5030(10)
_cell_angle_gamma 90
_cell_formula_units_Z 4
_cell_length_a 10.47800(10)
_cell_length_b 19.75960(10)
_cell_length_c 21.5187(2)
_cell_measurement_reflns_used 34916
_cell_measurement_temperature 123.15
_cell_measurement_theta_max 74.0920
_cell_measurement_theta_min 4.3580
_cell_volume 4332.10(6)
_computing_cell_refinement 'CrysAlisPro 1.171.40.43a (Rigaku OD, 2019)'
_computing_data_collection 'CrysAlisPro 1.171.40.43a (Rigaku OD, 2019)'
_computing_data_reduction 'CrysAlisPro 1.171.40.43a (Rigaku OD, 2019)'
_computing_molecular_graphics 'Olex2 (Dolomanov et al., 2009)'
_computing_publication_material 'Olex2 (Dolomanov et al., 2009)'
_computing_structure_refinement 'olex2.refine (Bourhis et al., 2015)'
_computing_structure_solution 'ShelXT (Sheldrick, 2015)'
_diffrn_ambient_temperature 123.15
_diffrn_detector 'CCD plate'
_diffrn_detector_area_resol_mean 10.0000
_diffrn_detector_type HyPix
_diffrn_measured_fraction_theta_full 0.9927
_diffrn_measured_fraction_theta_max 0.9927
_diffrn_measurement_details
;
List of Runs (angles in degrees, time in seconds):

  # Type    Start    End  Width  t~exp~   \w     \q     \k     \f   Frames
--------------------------------------------------------------------------
  1  \w    -47.00 -16.00   0.50    0.09    --  -42.80  87.00 -94.00   62
  2  \w    -29.00  76.00   0.50    0.09    --   42.80 -87.00 147.00  210
  3  \w     32.00  57.00   0.50    0.37    --   76.50 -87.00 147.00   50
  4  \w    -65.00 -39.00   0.50    0.37    -- -106.00  87.00 -94.00   52
  5  \w   -115.00 -79.00   0.50    0.37    -- -106.00  87.00 -94.00   72
  6  \w   -152.00-126.00   0.50    0.37    -- -106.00 -87.00 147.00   52
  7  \w     79.00 116.00   0.50    0.09    --   42.80 125.00 120.00   74
  8  \w     71.00  96.00   0.50    0.09    --   42.80 125.00 150.00   50
  9  \w     71.00 114.00   0.50    0.09    --   42.80 125.00-180.00   86
 10  \w     71.00 116.00   0.50    0.09    --   42.80 125.00 -60.00   90
 11  \w     73.00 117.00   0.50    0.09    --   42.80 125.00  30.00   88
 12  \w     72.00 117.00   0.50    0.09    --   42.80 125.00   0.00   90
 13  \w     89.00 114.00   0.50    0.37    --   76.50  87.00 -94.00   50
 14  \w   -135.00-109.00   0.50    0.37    -- -106.00 -99.00 -90.00   52
 15  \w   -177.00-140.00   0.50    0.37    -- -106.00 -99.00 -90.00   74
 16  \w   -120.00 -87.00   0.50    0.37    -- -106.00 -57.00-150.00   66
 17  \w   -150.00-124.00   0.50    0.37    -- -106.00  13.00  96.43   52
 18  \w   -118.00 -92.00   0.50    0.37    -- -106.00  63.00 -56.52   52
 19  \w   -127.00 -69.00   0.50    0.37    -- -106.00  57.00  60.00  116
 20  \w    -60.00 -33.00   0.50    0.37    -- -106.00  57.00  60.00   54
 21  \w    -65.00 -36.00   0.50    0.37    -- -106.00 125.00 120.00   58
 22  \w   -114.00 -73.00   0.50    0.37    -- -106.00 125.00 120.00   82
 23  \w   -177.00 -86.00   0.50    0.37    -- -106.00 -57.00-180.00  182
 24  \w    -97.00 -36.00   0.50    0.37    -- -106.00 125.00  30.00  122
 25  \w   -117.00 -91.00   0.50    0.37    -- -106.00  59.00-144.22   52
 26  \w    -87.00 -36.00   0.50    0.37    -- -106.00  57.00-150.00  102
 27  \w   -126.00 -96.00   0.50    0.37    -- -106.00  57.00 -30.00   60
 28  \w    -75.00 -33.00   0.50    0.37    -- -106.00  57.00 -30.00   84
 29  \w    -61.00 -35.00   0.50    0.37    -- -106.00  77.00-180.00   52
 30  \w   -111.00 -74.00   0.50    0.37    -- -106.00  13.00  96.43   74
 31  \w    -67.00 -29.00   0.50    0.37    -- -106.00  13.00  96.43   76
 32  \w   -123.00 -98.00   0.50    0.37    -- -106.00  57.00 150.00   50
 33  \w    -81.00 -33.00   0.50    0.37    -- -106.00  57.00 150.00   96
 34  \w   -106.00 -40.00   0.50    0.37    -- -106.00  92.00 -41.77  132
 35  \w   -125.00 -83.00   0.50    0.37    -- -106.00  57.00   0.00   84
 36  \w    -58.00 -33.00   0.50    0.37    -- -106.00  57.00   0.00   50
 37  \w   -164.00-139.00   0.50    0.37    -- -106.00 -77.00 -30.00   50
 38  \w    -66.00 -41.00   0.50    0.37    -- -106.00  54.00 119.61   50
 39  \w   -121.00 -87.00   0.50    0.37    -- -106.00  54.00 119.61   68
 40  \w   -171.00-146.00   0.50    0.37    -- -106.00 -99.00  90.00   50
 41  \w   -144.00-103.00   0.50    0.37    -- -106.00 -37.00-150.00   82
 42  \w   -134.00 -81.00   0.50    0.37    -- -106.00  19.00 -30.00  106
 43  \w   -111.00 -77.00   0.50    0.37    -- -106.00 -77.00 -30.00   68
 44  \w    -84.00 -58.00   0.50    0.37    -- -106.00 125.00  60.00   52
 45  \w   -141.00-113.00   0.50    0.37    -- -106.00 -57.00 -60.00   56
 46  \w   -145.00-119.00   0.50    0.37    -- -106.00 -99.00  60.00   52
 47  \w   -173.00-126.00   0.50    0.37    -- -106.00 -57.00 150.00   94
 48  \w    -67.00 -41.00   0.50    0.37    -- -106.00  57.00-120.00   52
 49  \w   -116.00 -90.00   0.50    0.37    -- -106.00  57.00 -60.00   52
 50  \w   -163.00-138.00   0.50    0.37    -- -106.00 -19.00  90.00   50
 51  \w   -175.00-150.00   0.50    0.37    -- -106.00 -19.00 150.00   50
 52  \w   -114.00 -89.00   0.50    0.37    -- -106.00 -19.00 150.00   50
 53  \w   -172.00 -80.00   0.50    0.37    -- -106.00 -77.00 120.00  184
 54  \w    -95.00 -69.00   0.50    0.37    -- -106.00  77.00-120.00   52
 55  \w   -173.00-145.00   0.50    0.37    -- -106.00 -57.00-150.00   56
;
_diffrn_measurement_device 'four-circle diffractometer'
_diffrn_measurement_device_type 'XtaLAB Synergy, Single source at offset/far, HyPix'
_diffrn_measurement_method '\w scans'
_diffrn_orient_matrix_type 'CrysAlisPro convention (1999,Acta A55,543-557)'
_diffrn_orient_matrix_UB_11 -0.0344322000
_diffrn_orient_matrix_UB_12 0.0623263000
_diffrn_orient_matrix_UB_13 -0.0437092000
_diffrn_orient_matrix_UB_21 -0.0732613000
_diffrn_orient_matrix_UB_22 0.0313336000
_diffrn_orient_matrix_UB_23 0.0472903000
_diffrn_orient_matrix_UB_31 0.1277455000
_diffrn_orient_matrix_UB_32 0.0347782000
_diffrn_orient_matrix_UB_33 0.0357075000
_diffrn_radiation_monochromator mirror
_diffrn_radiation_probe x-ray
_diffrn_radiation_type 'Cu K\a'
_diffrn_radiation_wavelength 1.54184
_diffrn_reflns_av_R_equivalents 0.0324
_diffrn_reflns_av_unetI/netI 0.0213
_diffrn_reflns_limit_h_max 13
_diffrn_reflns_limit_h_min -12
_diffrn_reflns_limit_k_max 24
_diffrn_reflns_limit_k_min -22
_diffrn_reflns_limit_l_max 26
_diffrn_reflns_limit_l_min -26
_diffrn_reflns_number 57416
_diffrn_reflns_theta_full 74.2693
_diffrn_reflns_theta_max 74.27
_diffrn_reflns_theta_min 4.23
_diffrn_source 'micro-focus sealed X-ray tube'
_diffrn_source_type 'PhotonJet (Cu) X-ray Source'
_exptl_absorpt_coefficient_mu 1.680
_exptl_absorpt_correction_T_max 1.00000
_exptl_absorpt_correction_T_min 0.74166
_exptl_absorpt_correction_type multi-scan
_exptl_absorpt_process_details
;
CrysAlisPro 1.171.40.43a (Rigaku Oxford Diffraction, 2019)
Empirical absorption correction using spherical harmonics,
 implemented in SCALE3 ABSPACK scaling algorithm.
;
_exptl_crystal_colour colourless
_exptl_crystal_colour_primary colourless
_exptl_crystal_density_diffrn 1.4653
_exptl_crystal_description block
_exptl_crystal_F_000 1966.1892
_exptl_crystal_size_max 0.2
_exptl_crystal_size_mid 0.2
_exptl_crystal_size_min 0.1
_refine_diff_density_max 0.3084
_refine_diff_density_min -0.3614
_refine_diff_density_rms 0.0464
_refine_ls_d_res_high 0.8009
_refine_ls_d_res_low 10.4619
_refine_ls_goodness_of_fit_ref 1.0385
_refine_ls_hydrogen_treatment constr
_refine_ls_matrix_type full
_refine_ls_number_constraints 67
_refine_ls_number_parameters 615
_refine_ls_number_reflns 8754
_refine_ls_number_restraints 0
_refine_ls_restrained_S_all 1.0385
_refine_ls_R_factor_all 0.0324
_refine_ls_R_factor_gt 0.0307
_refine_ls_shift/su_max 0.0001
_refine_ls_shift/su_mean 0.0000
_refine_ls_structure_factor_coef Fsqd
_refine_ls_weighting_details 'w=1/[\s^2^(Fo^2^)+(0.0350P)^2^+1.9609P] where P=(Fo^2^+2Fc^2^)/3'
_refine_ls_weighting_scheme calc
_refine_ls_wR_factor_gt 0.0775
_refine_ls_wR_factor_ref 0.0786
_reflns_Friedel_coverage 0.0
_reflns_limit_h_max 10
_reflns_limit_h_min -13
_reflns_limit_k_max 24
_reflns_limit_k_min 0
_reflns_limit_l_max 26
_reflns_limit_l_min -9
_reflns_number_gt 8250
_reflns_number_total 8754
_reflns_threshold_expression I>=2u(I)
_cod_data_source_file ja0c03252_si_002.cif
_cod_data_source_block 5a
_cod_depositor_comments 'Adding full bibliography for 4134972--4134984.cif.'
_cod_original_sg_symbol_Hall '-P 2ybc (x-z,y,z)'
_cod_database_code 4134979
_chemical_oxdiff_formula 'C41 H38 Al1 F15 N2 O1 P1'
_reflns_odcompleteness_completeness 98.95
_reflns_odcompleteness_iscentric 1
_reflns_odcompleteness_theta 74.33
_olex2_refinement_description
;
1. Fixed Uiso
 At 1.2 times of:
  All C(H) groups
 At 1.5 times of:
  All C(H,H,H) groups
2. Restrained distances
3. Others
 Sof(C65a)=Sof(C66a)=Sof(C67a)=Sof(H65a)=Sof(H66a)=Sof(H67a)=1-FVAR(1)
 Sof(C65)=Sof(C66)=Sof(C67)=Sof(H65)=Sof(H66)=Sof(H67)=FVAR(1)
4.a Ternary CH refined with riding coordinates:
 C25(H25), C22(H22)
4.b Aromatic/amide H refined with riding coordinates:
 C8(H8), C9(H9), C5(H5), C3(H3), C4(H4), C65(H65), C66(H66), C67(H67),
 C65a(H65a), C66a(H66a), C67a(H67a)
4.c Idealised Me refined as rotating group:
 C14(H14a,H14b,H14c), C19(H19a,H19b,H19c), C15(H15a,H15b,H15c), C20(H20a,H20b,
 H20c), C27(H27a,H27b,H27c), C17(H17a,H17b,H17c), C18(H18a,H18b,H18c), C26(H26a,
 H26b,H26c), C24(H24a,H24b,H24c), C23(H23a,H23b,H23c)
;
_olex2_submission_special_instructions 'No special instructions were received'
_oxdiff_exptl_absorpt_empirical_details
;
Empirical correction (ABSPACK) includes:
- Absorption correction using spherical harmonics
- Frame scaling
;
_oxdiff_exptl_absorpt_empirical_full_max 1.520
_oxdiff_exptl_absorpt_empirical_full_min 0.732

loop_
_space_group_symop_id
_space_group_symop_operation_xyz
1 x,y,z
2 -x+1/2,y+1/2,-z+1/2
3 -x,-y,-z
4 x-1/2,-y-1/2,z-1/2

loop_
_atom_site_label
_atom_site_type_symbol
_atom_site_fract_x
_atom_site_fract_y
_atom_site_fract_z
_atom_site_U_iso_or_equiv
_atom_site_adp_type
_atom_site_occupancy
_atom_site_refinement_flags_posn
_atom_site_disorder_group
P12 P 0.43427(3) 0.322508(15) 0.726212(13) 0.01625(7) Uani 1.000000 . .
Al28 Al 0.42203(3) 0.244044(17) 0.600487(15) 0.01648(8) Uani 1.000000 . .
F39 F 0.61604(7) 0.35985(4) 0.57721(4) 0.02626(16) Uani 1.000000 . .
F36 F 0.18859(7) 0.28332(4) 0.47814(3) 0.02513(16) Uani 1.000000 . .
F50 F 0.27121(8) 0.13044(4) 0.66717(3) 0.02903(17) Uani 1.000000 . .
F61 F 0.65195(8) 0.24823(4) 0.50895(4) 0.02978(17) Uani 1.000000 . .
F48 F 0.36426(9) 0.17182(4) 0.46548(4) 0.03059(18) Uani 1.000000 . .
F47 F 0.16898(9) 0.00982(4) 0.62463(4) 0.03421(19) Uani 1.000000 . .
F59 F 0.56569(9) 0.13108(4) 0.68702(4) 0.03322(18) Uani 1.000000 . .
F35 F 0.17717(8) 0.37521(5) 0.38536(4) 0.0365(2) Uani 1.000000 . .
F58 F 0.87443(8) 0.17986(5) 0.52176(4) 0.0365(2) Uani 1.000000 . .
F37 F 0.60142(8) 0.45088(4) 0.48362(4) 0.03434(19) Uani 1.000000 . .
O21 O 0.49629(8) 0.28316(4) 0.67947(4) 0.01817(16) Uani 1.000000 . .
F38 F 0.38336(9) 0.45898(5) 0.38702(4) 0.0417(2) Uani 1.000000 . .
F49 F 0.25037(12) 0.05374(5) 0.42225(4) 0.0490(3) Uani 1.000000 . .
F60 F 0.78711(10) 0.06053(5) 0.69697(5) 0.0451(2) Uani 1.000000 . .
F57 F 0.94854(9) 0.08709(5) 0.61748(5) 0.0468(2) Uani 1.000000 . .
F46 F 0.15371(11) -0.02861(5) 0.50251(5) 0.0505(3) Uani 1.000000 . .
N10 N 0.24997(10) 0.27590(5) 0.63237(5) 0.01776(19) Uani 1.000000 . .
N7 N 0.13898(10) 0.31503(5) 0.70068(5) 0.0184(2) Uani 1.000000 . .
C11 C 0.26056(11) 0.30610(6) 0.68903(5) 0.0168(2) Uani 1.000000 . .
C54 C 0.59935(12) 0.19616(6) 0.59986(6) 0.0209(2) Uani 1.000000 . .
C32 C 0.50481(12) 0.36085(6) 0.52996(6) 0.0198(2) Uani 1.000000 . .
C8 C 0.04985(12) 0.28894(6) 0.64879(6) 0.0221(2) Uani 1.000000 . .
H8 H -0.04281(12) 0.28784(6) 0.64308(6) 0.0266(3) Uiso 1.000000 R .
C43 C 0.32063(12) 0.15760(6) 0.56806(6) 0.0197(2) Uani 1.000000 . .
C33 C 0.50046(13) 0.40854(6) 0.48267(6) 0.0240(3) Uani 1.000000 . .
C13 C 0.47325(12) 0.41295(6) 0.72156(6) 0.0202(2) Uani 1.000000 . .
C52 C 0.79785(13) 0.16836(7) 0.56315(7) 0.0267(3) Uani 1.000000 . .
C31 C 0.40405(12) 0.31596(6) 0.53189(5) 0.0180(2) Uani 1.000000 . .
C14 C 0.39342(12) 0.43917(6) 0.65692(6) 0.0224(2) Uani 1.000000 . .
H14a H 0.4099(8) 0.4104(3) 0.62253(7) 0.0336(4) Uiso 1.000000 GR .
H14b H 0.29971(14) 0.4381(5) 0.65650(19) 0.0336(4) Uiso 1.000000 GR .
H14c H 0.4197(7) 0.48576(19) 0.6505(2) 0.0336(4) Uiso 1.000000 GR .
C1 C 0.09849(12) 0.34420(6) 0.75529(6) 0.0210(2) Uani 1.000000 . .
C30 C 0.29560(12) 0.32357(6) 0.48153(6) 0.0200(2) Uani 1.000000 . .
C53 C 0.68183(12) 0.20396(6) 0.55850(6) 0.0225(2) Uani 1.000000 . .
C9 C 0.11900(12) 0.26504(6) 0.60724(6) 0.0211(2) Uani 1.000000 . .
H9 H 0.08237(12) 0.24419(6) 0.56727(6) 0.0253(3) Uiso 1.000000 R .
C42 C 0.26856(12) 0.11353(6) 0.60563(6) 0.0218(2) Uani 1.000000 . .
C19 C 0.44538(13) 0.20900(7) 0.79650(6) 0.0262(3) Uani 1.000000 . .
H19a H 0.3503(2) 0.20634(7) 0.7791(5) 0.0394(4) Uiso 1.000000 GR .
H19b H 0.4908(8) 0.18742(15) 0.7668(4) 0.0394(4) Uiso 1.000000 GR .
H19c H 0.4684(10) 0.18567(14) 0.83780(10) 0.0394(4) Uiso 1.000000 GR .
C44 C 0.31275(13) 0.13408(6) 0.50654(6) 0.0238(3) Uani 1.000000 . .
C29 C 0.28582(13) 0.37021(7) 0.43277(6) 0.0247(3) Uani 1.000000 . .
C55 C 0.64115(13) 0.14611(7) 0.64489(6) 0.0249(3) Uani 1.000000 . .
C2 C 0.08163(13) 0.30069(7) 0.80454(6) 0.0248(3) Uani 1.000000 . .
C25 C 0.05475(12) 0.45616(7) 0.69357(6) 0.0242(3) Uani 1.000000 . .
H25 H 0.10690(12) 0.43386(7) 0.66588(6) 0.0291(3) Uiso 1.000000 R .
C15 C 0.62063(12) 0.41999(7) 0.72328(6) 0.0259(3) Uani 1.000000 . .
H15a H 0.67252(12) 0.4059(5) 0.76529(19) 0.0388(4) Uiso 1.000000 GR .
H15b H 0.6425(3) 0.3913(4) 0.6901(4) 0.0388(4) Uiso 1.000000 GR .
H15c H 0.6405(2) 0.46728(12) 0.7155(5) 0.0388(4) Uiso 1.000000 GR .
C41 C 0.21441(13) 0.05133(7) 0.58532(6) 0.0257(3) Uani 1.000000 . .
C16 C 0.48710(12) 0.28363(7) 0.80559(6) 0.0227(2) Uani 1.000000 . .
C20 C 0.43864(14) 0.45404(7) 0.77567(6) 0.0267(3) Uani 1.000000 . .
H20a H 0.3501(4) 0.4420(4) 0.7796(4) 0.0401(4) Uiso 1.000000 GR .
H20b H 0.5019(7) 0.4440(4) 0.81592(11) 0.0401(4) Uiso 1.000000 GR .
H20c H 0.4418(11) 0.50243(7) 0.7662(3) 0.0401(4) Uiso 1.000000 GR .
C34 C 0.38989(14) 0.41298(7) 0.43343(6) 0.0267(3) Uani 1.000000 . .
C56 C 0.75419(14) 0.10837(7) 0.65140(7) 0.0308(3) Uani 1.000000 . .
C6 C 0.06694(12) 0.41342(7) 0.75342(6) 0.0238(3) Uani 1.000000 . .
C22 C 0.08935(14) 0.22397(7) 0.80001(6) 0.0277(3) Uani 1.000000 . .
H22 H 0.13913(14) 0.21269(7) 0.76698(6) 0.0333(3) Uiso 1.000000 R .
C45 C 0.25689(15) 0.07320(7) 0.48313(7) 0.0319(3) Uani 1.000000 . .
C51 C 0.83504(13) 0.12075(8) 0.61061(7) 0.0318(3) Uani 1.000000 . .
C40 C 0.20740(15) 0.03130(7) 0.52321(7) 0.0324(3) Uani 1.000000 . .
C5 C 0.03134(15) 0.44018(8) 0.80717(7) 0.0329(3) Uani 1.000000 . .
H5 H 0.01250(15) 0.48712(8) 0.80851(7) 0.0395(4) Uiso 1.000000 R .
C27 C 0.10512(15) 0.52853(7) 0.70680(8) 0.0334(3) Uani 1.000000 . .
H27a H 0.0487(7) 0.5530(2) 0.7296(5) 0.0501(5) Uiso 1.000000 GR .
H27b H 0.1952(5) 0.52757(7) 0.7330(5) 0.0501(5) Uiso 1.000000 GR .
H27c H 0.1038(11) 0.5514(2) 0.66625(8) 0.0501(5) Uiso 1.000000 GR .
C17 C 0.63818(13) 0.28748(8) 0.82511(7) 0.0326(3) Uani 1.000000 . .
H17a H 0.67458(14) 0.2713(6) 0.7898(2) 0.0489(5) Uiso 1.000000 GR .
H17b H 0.66532(14) 0.33447(13) 0.8351(6) 0.0489(5) Uiso 1.000000 GR .
H17c H 0.67067(15) 0.2591(5) 0.8629(4) 0.0489(5) Uiso 1.000000 GR .
C18 C 0.42907(15) 0.31617(8) 0.85780(6) 0.0305(3) Uani 1.000000 . .
H18a H 0.4684(9) 0.3609(3) 0.8685(4) 0.0457(4) Uiso 1.000000 GR .
H18b H 0.3339(2) 0.3209(5) 0.8422(2) 0.0457(4) Uiso 1.000000 GR .
H18c H 0.4480(10) 0.2874(3) 0.8960(2) 0.0457(4) Uiso 1.000000 GR .
C3 C 0.04511(15) 0.33049(8) 0.85655(7) 0.0335(3) Uani 1.000000 . .
H3 H 0.03515(15) 0.30299(8) 0.89132(7) 0.0402(4) Uiso 1.000000 R .
C26 C -0.08954(14) 0.45776(8) 0.65670(8) 0.0356(3) Uani 1.000000 . .
H26a H -0.1216(4) 0.41136(8) 0.6477(5) 0.0533(5) Uiso 1.000000 GR .
H26b H -0.1422(2) 0.4807(6) 0.6825(3) 0.0533(5) Uiso 1.000000 GR .
H26c H -0.0970(2) 0.4822(6) 0.6164(3) 0.0533(5) Uiso 1.000000 GR .
C24 C 0.15828(16) 0.18966(8) 0.86287(7) 0.0350(3) Uani 1.000000 . .
H24a H 0.2434(6) 0.2114(4) 0.8797(3) 0.0525(5) Uiso 1.000000 GR .
H24b H 0.1038(6) 0.1941(6) 0.8940(2) 0.0525(5) Uiso 1.000000 GR .
H24c H 0.1717(11) 0.14161(16) 0.85504(13) 0.0525(5) Uiso 1.000000 GR .
C4 C 0.02313(17) 0.39953(8) 0.85833(7) 0.0388(3) Uani 1.000000 . .
H4 H 0.00222(17) 0.41909(8) 0.89505(7) 0.0466(4) Uiso 1.000000 R .
C23 C -0.04993(17) 0.19525(9) 0.77776(9) 0.0434(4) Uani 1.000000 . .
H23a H -0.0999(5) 0.2050(6) 0.8100(3) 0.0652(6) Uiso 1.000000 GR .
H23b H -0.0936(5) 0.2163(5) 0.7371(4) 0.0652(6) Uiso 1.000000 GR .
H23c H -0.04526(17) 0.14618(14) 0.7720(7) 0.0652(6) Uiso 1.000000 GR .
C65 C 1.1289(5) 0.4801(5) 0.5216(3) 0.0361(14) Uani 0.65(2) . 1
C66 C 1.0306(9) 0.4330(3) 0.5025(5) 0.0433(19) Uani 0.65(2) . 1
C67 C 0.9004(7) 0.4517(4) 0.4817(4) 0.0431(16) Uani 0.65(2) . 1
C65a C 1.088(2) 0.4503(10) 0.5250(5) 0.048(4) Uani 0.35(2) . 2
C66a C 0.969(3) 0.4314(8) 0.4886(6) 0.063(5) Uani 0.35(2) . 2
C67a C 0.8828(9) 0.4834(12) 0.4638(4) 0.046(4) Uani 0.35(2) . 2
H65 H 1.2171(5) 0.4656(5) 0.5371(3) 0.0433(17) Uiso 0.65(2) R 1
H66 H 1.0528(9) 0.3863(3) 0.5038(5) 0.052(2) Uiso 0.65(2) R 1
H67 H 0.8333(7) 0.4187(4) 0.4699(4) 0.0518(19) Uiso 0.65(2) R 1
H65a H 1.151(2) 0.4167(10) 0.5425(5) 0.058(5) Uiso 0.35(2) R 2
H66a H 0.946(3) 0.3852(8) 0.4807(6) 0.075(6) Uiso 0.35(2) R 2
H67a H 0.7995(9) 0.4718(12) 0.4376(4) 0.055(5) Uiso 0.35(2) R 2

loop_
_atom_site_aniso_label
_atom_site_aniso_U_11
_atom_site_aniso_U_22
_atom_site_aniso_U_33
_atom_site_aniso_U_12
_atom_site_aniso_U_13
_atom_site_aniso_U_23
P12 0.01635(14) 0.01842(14) 0.01423(13) -0.00054(10) 0.00408(10) -0.00179(10)
Al28 0.01899(16) 0.01658(16) 0.01446(16) 0.00026(12) 0.00506(12) -0.00036(12)
F39 0.0206(3) 0.0317(4) 0.0248(4) -0.0044(3) 0.0017(3) -0.0014(3)
F36 0.0226(4) 0.0271(4) 0.0243(4) -0.0081(3) 0.0025(3) 0.0023(3)
F50 0.0409(4) 0.0301(4) 0.0190(4) -0.0019(3) 0.0127(3) 0.0019(3)
F61 0.0353(4) 0.0315(4) 0.0262(4) 0.0059(3) 0.0147(3) 0.0039(3)
F48 0.0469(5) 0.0269(4) 0.0234(4) -0.0090(3) 0.0192(3) -0.0026(3)
F47 0.0411(5) 0.0251(4) 0.0425(5) -0.0034(3) 0.0220(4) 0.0095(3)
F59 0.0427(5) 0.0316(4) 0.0291(4) 0.0091(3) 0.0160(3) 0.0086(3)
F35 0.0320(4) 0.0405(5) 0.0300(4) -0.0040(4) -0.0070(3) 0.0137(4)
F58 0.0258(4) 0.0439(5) 0.0448(5) -0.0017(3) 0.0184(4) -0.0095(4)
F37 0.0283(4) 0.0299(4) 0.0466(5) -0.0105(3) 0.0125(4) 0.0067(4)
O21 0.0169(4) 0.0211(4) 0.0167(4) 0.0013(3) 0.0042(3) -0.0018(3)
F38 0.0412(5) 0.0401(5) 0.0427(5) -0.0037(4) 0.0073(4) 0.0260(4)
F49 0.0797(7) 0.0414(5) 0.0322(5) -0.0229(5) 0.0258(5) -0.0194(4)
F60 0.0525(6) 0.0388(5) 0.0404(5) 0.0226(4) 0.0038(4) 0.0120(4)
F57 0.0280(4) 0.0545(6) 0.0549(6) 0.0211(4) 0.0035(4) -0.0057(5)
F46 0.0735(7) 0.0276(5) 0.0570(6) -0.0242(5) 0.0287(5) -0.0166(4)
N10 0.0186(5) 0.0187(5) 0.0164(4) -0.0016(4) 0.0049(4) -0.0017(4)
N7 0.0180(5) 0.0202(5) 0.0183(5) -0.0009(4) 0.0065(4) -0.0016(4)
C11 0.0183(5) 0.0164(5) 0.0165(5) -0.0007(4) 0.0059(4) -0.0001(4)
C54 0.0218(6) 0.0205(6) 0.0203(6) 0.0022(5) 0.0050(4) -0.0033(4)
C32 0.0190(5) 0.0208(6) 0.0200(5) 0.0005(4) 0.0051(4) -0.0025(4)
C8 0.0172(5) 0.0259(6) 0.0231(6) -0.0026(5) 0.0042(5) -0.0023(5)
C43 0.0226(6) 0.0176(5) 0.0201(6) 0.0008(4) 0.0073(4) -0.0005(4)
C33 0.0233(6) 0.0200(6) 0.0312(7) -0.0041(5) 0.0116(5) 0.0005(5)
C13 0.0204(6) 0.0200(6) 0.0213(6) -0.0031(4) 0.0071(4) -0.0036(4)
C52 0.0206(6) 0.0308(7) 0.0302(7) -0.0014(5) 0.0087(5) -0.0101(5)
C31 0.0209(6) 0.0170(5) 0.0170(5) 0.0004(4) 0.0066(4) -0.0018(4)
C14 0.0229(6) 0.0205(6) 0.0249(6) -0.0009(5) 0.0077(5) 0.0003(5)
C1 0.0198(6) 0.0253(6) 0.0200(6) -0.0001(5) 0.0093(4) -0.0032(5)
C30 0.0209(6) 0.0183(6) 0.0215(6) -0.0029(4) 0.0064(4) -0.0006(4)
C53 0.0240(6) 0.0221(6) 0.0213(6) 0.0008(5) 0.0050(5) -0.0032(5)
C9 0.0188(6) 0.0245(6) 0.0195(6) -0.0030(5) 0.0036(4) -0.0031(5)
C42 0.0248(6) 0.0229(6) 0.0193(6) 0.0025(5) 0.0082(5) 0.0002(5)
C19 0.0298(7) 0.0262(7) 0.0225(6) 0.0012(5) 0.0056(5) 0.0042(5)
C44 0.0306(6) 0.0215(6) 0.0225(6) -0.0031(5) 0.0123(5) -0.0001(5)
C29 0.0234(6) 0.0260(6) 0.0226(6) 0.0001(5) 0.0011(5) 0.0036(5)
C55 0.0280(6) 0.0245(6) 0.0227(6) 0.0036(5) 0.0070(5) -0.0016(5)
C2 0.0239(6) 0.0288(7) 0.0241(6) 0.0004(5) 0.0104(5) 0.0005(5)
C25 0.0230(6) 0.0240(6) 0.0277(6) 0.0029(5) 0.0102(5) -0.0002(5)
C15 0.0212(6) 0.0281(7) 0.0288(6) -0.0055(5) 0.0070(5) -0.0024(5)
C41 0.0287(7) 0.0207(6) 0.0314(7) -0.0010(5) 0.0143(5) 0.0053(5)
C16 0.0233(6) 0.0284(6) 0.0155(5) -0.0002(5) 0.0027(4) 0.0009(5)
C20 0.0316(7) 0.0247(6) 0.0258(6) -0.0038(5) 0.0107(5) -0.0081(5)
C34 0.0313(7) 0.0227(6) 0.0274(6) 0.0006(5) 0.0097(5) 0.0098(5)
C56 0.0340(7) 0.0270(7) 0.0276(7) 0.0101(6) -0.0004(5) 0.0002(5)
C6 0.0219(6) 0.0257(6) 0.0263(6) 0.0001(5) 0.0107(5) -0.0023(5)
C22 0.0316(7) 0.0269(7) 0.0276(6) -0.0010(5) 0.0130(5) 0.0022(5)
C45 0.0444(8) 0.0289(7) 0.0258(7) -0.0075(6) 0.0150(6) -0.0094(5)
C51 0.0222(6) 0.0338(7) 0.0361(7) 0.0096(5) 0.0003(5) -0.0089(6)
C40 0.0416(8) 0.0204(6) 0.0386(8) -0.0093(6) 0.0161(6) -0.0074(6)
C5 0.0405(8) 0.0287(7) 0.0344(7) 0.0047(6) 0.0189(6) -0.0051(6)
C27 0.0380(8) 0.0240(7) 0.0399(8) 0.0022(6) 0.0125(6) 0.0009(6)
C17 0.0247(7) 0.0452(8) 0.0246(6) -0.0020(6) -0.0012(5) 0.0084(6)
C18 0.0390(8) 0.0353(7) 0.0184(6) -0.0032(6) 0.0093(5) -0.0025(5)
C3 0.0405(8) 0.0382(8) 0.0273(7) 0.0033(6) 0.0191(6) 0.0025(6)
C26 0.0255(7) 0.0411(8) 0.0399(8) 0.0033(6) 0.0073(6) 0.0063(6)
C24 0.0419(8) 0.0330(7) 0.0330(7) 0.0006(6) 0.0144(6) 0.0085(6)
C4 0.0514(9) 0.0410(8) 0.0315(7) 0.0061(7) 0.0249(7) -0.0051(6)
C23 0.0384(8) 0.0377(8) 0.0528(10) -0.0088(7) 0.0079(7) 0.0039(7)
C65 0.0224(17) 0.055(4) 0.031(2) 0.009(2) 0.0065(13) 0.007(2)
C66 0.039(4) 0.037(2) 0.061(5) 0.004(3) 0.025(3) 0.002(3)
C67 0.036(3) 0.049(4) 0.051(3) -0.008(2) 0.024(2) -0.011(2)
C65a 0.049(9) 0.066(10) 0.028(4) 0.027(7) 0.007(4) 0.004(4)
C66a 0.077(14) 0.077(8) 0.042(5) -0.028(10) 0.031(8) -0.016(5)
C67a 0.031(3) 0.081(12) 0.029(4) -0.011(5) 0.011(2) 0.001(5)

loop_
_atom_type_symbol
_atom_type_scat_dispersion_real
_atom_type_scat_dispersion_imag
_atom_type_scat_Cromer_Mann_a1
_atom_type_scat_Cromer_Mann_a2
_atom_type_scat_Cromer_Mann_a3
_atom_type_scat_Cromer_Mann_a4
_atom_type_scat_Cromer_Mann_b1
_atom_type_scat_Cromer_Mann_b2
_atom_type_scat_Cromer_Mann_b3
_atom_type_scat_Cromer_Mann_b4
_atom_type_scat_Cromer_Mann_c
_atom_type_scat_source
_atom_type_scat_dispersion_source
C 0.01920 0.00962 2.31000 1.02000 1.58860 0.86500 20.84390 10.20750 0.56870 51.65120 0.215599998832 'International Tables Volume C Table 6.1.1.4 (pp. 500-502)' 'Henke, Gullikson and Davis, At. Data and Nucl. Data Tables, 1993, 54, 2'
F 0.07537 0.05506 3.53920 2.64120 1.51700 1.02430 10.28250 4.29440 0.26150 26.14760 0.277599990368 'International Tables Volume C Table 6.1.1.4 (pp. 500-502)' 'Henke, Gullikson and Davis, At. Data and Nucl. Data Tables, 1993, 54, 2'
H 0.00000 0.00000 0.49300 0.32291 0.14019 0.04081 10.51090 26.12570 3.14236 57.79970 0.0030380000826 'International Tables Volume C Table 6.1.1.4 (pp. 500-502)' 'Henke, Gullikson and Davis, At. Data and Nucl. Data Tables, 1993, 54, 2'
Al 0.21266 0.24195 6.42020 1.90020 1.59360 1.96460 3.03870 0.74260 31.54720 85.08860 1.11510002613 'International Tables Volume C Table 6.1.1.4 (pp. 500-502)' 'Henke, Gullikson and Davis, At. Data and Nucl. Data Tables, 1993, 54, 2'
O 0.05239 0.03377 3.04850 2.28680 1.54630 0.86700 13.27710 5.70110 0.32390 32.90890 0.250800013542 'International Tables Volume C Table 6.1.1.4 (pp. 500-502)' 'Henke, Gullikson and Davis, At. Data and Nucl. Data Tables, 1993, 54, 2'
N 0.03256 0.01839 12.21260 3.13220 2.01250 1.16630 0.00570 9.89330 28.99750 0.58260 -11.5290002823 'International Tables Volume C Table 6.1.1.4 (pp. 500-502)' 'Henke, Gullikson and Davis, At. Data and Nucl. Data Tables, 1993, 54, 2'
P 0.30360 0.43703 6.43450 4.17910 1.78000 1.49080 1.90670 27.15700 0.52600 68.16450 1.11489999294 'International Tables Volume C Table 6.1.1.4 (pp. 500-502)' 'Henke, Gullikson and Davis, At. Data and Nucl. Data Tables, 1993, 54, 2'

loop_
_geom_angle_atom_site_label_1
_geom_angle_atom_site_label_2
_geom_angle_atom_site_label_3
_geom_angle
_geom_angle_site_symmetry_1
_geom_angle_site_symmetry_3
_geom_angle_publ_flag
C11 P12 O21 98.83(5) . . ?
C13 P12 O21 108.89(5) . . ?
C13 P12 C11 110.94(5) . . ?
C16 P12 O21 108.46(5) . . ?
C16 P12 C11 112.57(5) . . ?
C16 P12 C13 115.73(6) . . ?
N10 Al28 O21 77.99(4) . . ?
C54 Al28 O21 90.64(4) . . ?
C54 Al28 N10 160.25(5) . . ?
C43 Al28 O21 136.89(5) . . ?
C43 Al28 N10 86.92(4) . . ?
C43 Al28 C54 90.66(5) . . ?
C31 Al28 O21 108.76(4) . . ?
C31 Al28 N10 94.84(4) . . ?
C31 Al28 C54 104.16(5) . . ?
C31 Al28 C43 112.62(5) . . ?
Al28 O21 P12 131.21(5) . . ?
C11 N10 Al28 121.31(8) . . ?
C9 N10 Al28 131.36(8) . . ?
C9 N10 C11 106.97(10) . . ?
C8 N7 C11 106.71(10) . . ?
C1 N7 C11 131.17(10) . . ?
C1 N7 C8 122.11(10) . . ?
N10 C11 P12 109.77(8) . . ?
N7 C11 P12 140.21(9) . . ?
N7 C11 N10 110.02(10) . . ?
C53 C54 Al28 130.01(9) . . ?
C55 C54 Al28 117.16(9) . . ?
C55 C54 C53 112.74(11) . . ?
C33 C32 F39 115.95(11) . . ?
C31 C32 F39 119.68(11) . . ?
C31 C32 C33 124.37(11) . . ?
H8 C8 N7 126.32(7) . . ?
C9 C8 N7 107.36(10) . . ?
C9 C8 H8 126.32(7) . . ?
C42 C43 Al28 124.76(9) . . ?
C44 C43 Al28 121.03(9) . . ?
C44 C43 C42 113.76(11) . . ?
C32 C33 F37 121.55(12) . . ?
C34 C33 F37 119.27(11) . . ?
C34 C33 C32 119.18(11) . . ?
C14 C13 P12 107.20(8) . . ?
C15 C13 P12 108.66(9) . . ?
C15 C13 C14 108.77(10) . . ?
C20 C13 P12 112.24(9) . . ?
C20 C13 C14 109.53(10) . . ?
C20 C13 C15 110.34(10) . . ?
C53 C52 F58 120.84(13) . . ?
C51 C52 F58 119.72(12) . . ?
C51 C52 C53 119.44(12) . . ?
C32 C31 Al28 121.90(9) . . ?
C30 C31 Al28 124.52(9) . . ?
C30 C31 C32 113.51(11) . . ?
H14a C14 C13 109.5 . . ?
H14b C14 C13 109.5 . . ?
H14b C14 H14a 109.5 . . ?
H14c C14 C13 109.5 . . ?
H14c C14 H14a 109.5 . . ?
H14c C14 H14b 109.5 . . ?
C2 C1 N7 118.46(11) . . ?
C6 C1 N7 118.19(11) . . ?
C6 C1 C2 123.09(11) . . ?
C31 C30 F36 119.58(10) . . ?
C29 C30 F36 115.74(11) . . ?
C29 C30 C31 124.68(11) . . ?
C54 C53 F61 120.78(11) . . ?
C52 C53 F61 114.87(11) . . ?
C52 C53 C54 124.35(12) . . ?
C8 C9 N10 108.94(10) . . ?
H9 C9 N10 125.53(6) . . ?
H9 C9 C8 125.53(7) . . ?
C43 C42 F50 119.54(11) . . ?
C41 C42 F50 116.13(11) . . ?
C41 C42 C43 124.32(11) . . ?
H19b C19 H19a 109.5 . . ?
H19c C19 H19a 109.5 . . ?
H19c C19 H19b 109.5 . . ?
C16 C19 H19a 109.5 . . ?
C16 C19 H19b 109.5 . . ?
C16 C19 H19c 109.5 . . ?
C43 C44 F48 119.47(11) . . ?
C45 C44 F48 116.06(11) . . ?
C45 C44 C43 124.47(12) . . ?
C30 C29 F35 121.68(11) . . ?
C34 C29 F35 119.43(11) . . ?
C34 C29 C30 118.89(12) . . ?
C54 C55 F59 118.85(11) . . ?
C56 C55 F59 115.54(12) . . ?
C56 C55 C54 125.61(13) . . ?
C22 C2 C1 122.83(11) . . ?
C3 C2 C1 116.91(12) . . ?
C3 C2 C22 120.02(12) . . ?
C6 C25 H25 108.08(7) . . ?
C27 C25 H25 108.08(7) . . ?
C27 C25 C6 113.89(11) . . ?
C26 C25 H25 108.08(8) . . ?
C26 C25 C6 109.10(11) . . ?
C26 C25 C27 109.43(12) . . ?
H15a C15 C13 109.5 . . ?
H15b C15 C13 109.5 . . ?
H15b C15 H15a 109.5 . . ?
H15c C15 C13 109.5 . . ?
H15c C15 H15a 109.5 . . ?
H15c C15 H15b 109.5 . . ?
C42 C41 F47 121.60(12) . . ?
C40 C41 F47 119.24(12) . . ?
C40 C41 C42 119.15(12) . . ?
C19 C16 P12 105.54(8) . . ?
C17 C16 P12 107.46(9) . . ?
C17 C16 C19 108.99(11) . . ?
C18 C16 P12 114.83(9) . . ?
C18 C16 C19 110.17(11) . . ?
C18 C16 C17 109.65(11) . . ?
H20a C20 C13 109.5 . . ?
H20b C20 C13 109.5 . . ?
H20b C20 H20a 109.5 . . ?
H20c C20 C13 109.5 . . ?
H20c C20 H20a 109.5 . . ?
H20c C20 H20b 109.5 . . ?
C33 C34 F38 120.23(12) . . ?
C29 C34 F38 120.40(12) . . ?
C29 C34 C33 119.37(12) . . ?
C55 C56 F60 121.41(13) . . ?
C51 C56 F60 119.83(13) . . ?
C51 C56 C55 118.76(13) . . ?
C25 C6 C1 122.52(11) . . ?
C5 C6 C1 116.77(12) . . ?
C5 C6 C25 120.29(12) . . ?
H22 C22 C2 108.17(7) . . ?
C24 C22 C2 113.86(12) . . ?
C24 C22 H22 108.17(8) . . ?
C23 C22 C2 109.10(12) . . ?
C23 C22 H22 108.17(9) . . ?
C23 C22 C24 109.22(12) . . ?
C44 C45 F49 121.52(12) . . ?
C40 C45 F49 119.55(12) . . ?
C40 C45 C44 118.92(12) . . ?
C52 C51 F57 120.74(14) . . ?
C56 C51 F57 120.26(14) . . ?
C56 C51 C52 119.00(12) . . ?
C41 C40 F46 119.90(13) . . ?
C45 C40 F46 120.75(13) . . ?
C45 C40 C41 119.35(12) . . ?
H5 C5 C6 119.43(8) . . ?
C4 C5 C6 121.14(13) . . ?
C4 C5 H5 119.43(8) . . ?
H27a C27 C25 109.5 . . ?
H27b C27 C25 109.5 . . ?
H27b C27 H27a 109.5 . . ?
H27c C27 C25 109.5 . . ?
H27c C27 H27a 109.5 . . ?
H27c C27 H27b 109.5 . . ?
H17a C17 C16 109.5 . . ?
H17b C17 C16 109.5 . . ?
H17b C17 H17a 109.5 . . ?
H17c C17 C16 109.5 . . ?
H17c C17 H17a 109.5 . . ?
H17c C17 H17b 109.5 . . ?
H18a C18 C16 109.5 . . ?
H18b C18 C16 109.5 . . ?
H18b C18 H18a 109.5 . . ?
H18c C18 C16 109.5 . . ?
H18c C18 H18a 109.5 . . ?
H18c C18 H18b 109.5 . . ?
H3 C3 C2 119.46(8) . . ?
C4 C3 C2 121.08(13) . . ?
C4 C3 H3 119.46(8) . . ?
H26a C26 C25 109.5 . . ?
H26b C26 C25 109.5 . . ?
H26b C26 H26a 109.5 . . ?
H26c C26 C25 109.5 . . ?
H26c C26 H26a 109.5 . . ?
H26c C26 H26b 109.5 . . ?
H24a C24 C22 109.5 . . ?
H24b C24 C22 109.5 . . ?
H24b C24 H24a 109.5 . . ?
H24c C24 C22 109.5 . . ?
H24c C24 H24a 109.5 . . ?
H24c C24 H24b 109.5 . . ?
C3 C4 C5 120.58(13) . . ?
H4 C4 C5 119.71(8) . . ?
H4 C4 C3 119.71(8) . . ?
H23a C23 C22 109.5 . . ?
H23b C23 C22 109.5 . . ?
H23b C23 H23a 109.5 . . ?
H23c C23 C22 109.5 . . ?
H23c C23 H23a 109.5 . . ?
H23c C23 H23b 109.5 . . ?
C67 C65 C66 120.1(4) 3_766 . ?
H65 C65 C66 119.9(5) . . ?
H65 C65 C67 119.9(5) . 3_766 ?
C67 C66 C65 121.8(5) . . ?
H66 C66 C65 119.1(5) . . ?
H66 C66 C67 119.1(5) . . ?
C66 C67 C65 118.0(4) . 3_766 ?
H67 C67 C65 121.0(5) . 3_766 ?
H67 C67 C66 121.0(5) . . ?
C67a C65a C66a 120.4(10) 3_766 . ?
H65a C65a C66a 119.8(13) . . ?
H65a C65a C67a 119.8(11) . 3_766 ?
C67a C66a C65a 116.4(11) . . ?
H66a C66a C65a 121.8(13) . . ?
H66a C66a C67a 121.8(11) . . ?
C66a C67a C65a 123.2(7) . 3_766 ?
H67a C67a C65a 118.4(11) . 3_766 ?
H67a C67a C66a 118.4(11) . . ?

loop_
_geom_bond_atom_site_label_1
_geom_bond_atom_site_label_2
_geom_bond_distance
_geom_bond_site_symmetry_2
_geom_bond_publ_flag
P12 O21 1.5309(8) . ?
P12 C11 1.8380(12) . ?
P12 C13 1.8410(12) . ?
P12 C16 1.8365(12) . ?
Al28 O21 1.8639(9) . ?
Al28 N10 2.1667(10) . ?
Al28 C54 2.0878(12) . ?
Al28 C43 2.0463(13) . ?
Al28 C31 2.0258(12) . ?
F39 C32 1.3561(14) . ?
F36 C30 1.3627(14) . ?
F50 C42 1.3597(14) . ?
F61 C53 1.3581(15) . ?
F48 C44 1.3606(14) . ?
F47 C41 1.3428(15) . ?
F59 C55 1.3675(15) . ?
F35 C29 1.3432(15) . ?
F58 C52 1.3500(16) . ?
F37 C33 1.3452(15) . ?
F38 C34 1.3404(15) . ?
F49 C45 1.3518(16) . ?
F60 C56 1.3477(16) . ?
F57 C51 1.3403(16) . ?
F46 C40 1.3414(16) . ?
N10 C11 1.3386(15) . ?
N10 C9 1.3693(16) . ?
N7 C11 1.3661(15) . ?
N7 C8 1.3777(16) . ?
N7 C1 1.4580(15) . ?
C54 C53 1.3863(17) . ?
C54 C55 1.3823(18) . ?
C32 C33 1.3797(18) . ?
C32 C31 1.3870(17) . ?
C8 H8 0.9500 . ?
C8 C9 1.3600(17) . ?
C43 C42 1.3841(17) . ?
C43 C44 1.3872(17) . ?
C33 C34 1.3782(19) . ?
C13 C14 1.5362(17) . ?
C13 C15 1.5423(17) . ?
C13 C20 1.5309(16) . ?
C52 C53 1.3878(18) . ?
C52 C51 1.376(2) . ?
C31 C30 1.3832(17) . ?
C14 H14a 0.9800 . ?
C14 H14b 0.9800 . ?
C14 H14c 0.9800 . ?
C1 C2 1.4074(18) . ?
C1 C6 1.4055(18) . ?
C30 C29 1.3821(18) . ?
C9 H9 0.9500 . ?
C42 C41 1.3811(19) . ?
C19 H19a 0.9800 . ?
C19 H19b 0.9800 . ?
C19 H19c 0.9800 . ?
C19 C16 1.5376(18) . ?
C44 C45 1.3804(19) . ?
C29 C34 1.3770(19) . ?
C55 C56 1.3788(19) . ?
C2 C22 1.5226(19) . ?
C2 C3 1.3949(18) . ?
C25 H25 1.0000 . ?
C25 C6 1.5202(18) . ?
C25 C27 1.5279(19) . ?
C25 C26 1.5350(19) . ?
C15 H15a 0.9800 . ?
C15 H15b 0.9800 . ?
C15 H15c 0.9800 . ?
C41 C40 1.379(2) . ?
C16 C17 1.5420(18) . ?
C16 C18 1.5377(18) . ?
C20 H20a 0.9800 . ?
C20 H20b 0.9800 . ?
C20 H20c 0.9800 . ?
C56 C51 1.377(2) . ?
C6 C5 1.3993(18) . ?
C22 H22 1.0000 . ?
C22 C24 1.534(2) . ?
C22 C23 1.534(2) . ?
C45 C40 1.381(2) . ?
C5 H5 0.9500 . ?
C5 C4 1.382(2) . ?
C27 H27a 0.9800 . ?
C27 H27b 0.9800 . ?
C27 H27c 0.9800 . ?
C17 H17a 0.9800 . ?
C17 H17b 0.9800 . ?
C17 H17c 0.9800 . ?
C18 H18a 0.9800 . ?
C18 H18b 0.9800 . ?
C18 H18c 0.9800 . ?
C3 H3 0.9500 . ?
C3 C4 1.386(2) . ?
C26 H26a 0.9800 . ?
C26 H26b 0.9800 . ?
C26 H26c 0.9800 . ?
C24 H24a 0.9800 . ?
C24 H24b 0.9800 . ?
C24 H24c 0.9800 . ?
C4 H4 0.9500 . ?
C23 H23a 0.9800 . ?
C23 H23b 0.9800 . ?
C23 H23c 0.9800 . ?
C65 C66 1.378(6) . ?
C65 C67 1.379(6) 3_766 ?
C65 H65 0.9500 . ?
C66 C67 1.383(6) . ?
C66 H66 0.9500 . ?
C67 H67 0.9500 . ?
C65a C66a 1.362(12) . ?
C65a C67a 1.356(13) 3_766 ?
C65a H65a 0.9500 . ?
C66a C67a 1.388(16) . ?
C66a H66a 0.9500 . ?
C67a H67a 0.9500 . ?
